data_7030864
loop_
_publ_author_name
'Mangstl, Martin'
'Celinski, Vinicius R.'
'Johansson, Sebastian'
'Weber, Johannes'
'An, Feng'
'Schmedt Auf der G\"unne, J\"orn'

_publ_contact_author
;
Schmedt auf der G"unne, J"orn
Inorganic Materials Chemistry
University of Siegen
Adolf-Reichwein-Strasse 2
57068 Siegen
Germany 
;
_publ_section_title
;
 Low temperature synthesis of ionic phosphates in dimethyl sulfoxide.
;
_journal_issue 26
_journal_name_full 'Dalton transactions (Cambridge, England : 2003)'
_journal_page_first 10033
_journal_page_last 10039
_journal_paper_doi 10.1039/c4dt00544a
_journal_volume 43
_journal_year 2014
_chemical_formula_moiety '(N(CH3)4 1+)2 (P3O9H 1-)'
_chemical_formula_sum 'C8 H25 N2 O9 P3'
_chemical_formula_weight 386.213
_chemical_melting_point 486
_chemical_name_common 'Bistetramethylammonium hydrogencyclo-triphosphate'
_chemical_name_systematic 'Bistetramethylammonium hydrogencyclo-triphosphate'
_chemical_properties_physical 'air-sensitive, moisture-sensitive, hygroscopic'
_space_group_IT_number 61
_symmetry_cell_setting orthorhombic
_symmetry_Int_Tables_number 61
_symmetry_space_group_name_Hall '-P 2bc 2ac'
_symmetry_space_group_name_H-M 'P c a b'
_audit_creation_method 'TOPAS ACADEMIC 4.1 + PLATON'
_cell_angle_alpha 90
_cell_angle_beta 90
_cell_angle_gamma 90
_cell_formula_units_Z 8
_cell_length_a 10.50568(14)
_cell_length_b 10.98610(15)
_cell_length_c 30.33966(42)
_cell_measurement_temperature 294
_cell_measurement_theta_max 66.99
_cell_measurement_theta_min 2.000
_cell_volume 3501.70(8)
_computing_molecular_graphics 'Diamond 3.0'
_computing_publication_material 'TOPAS ACADEMIC 4.1'
_computing_structure_refinement 'TOPAS ACADEMIC 4.1'
_computing_structure_solution 'FOX 1.9.8'
_diffrn_ambient_pressure 1000
_diffrn_ambient_temperature 294(2)
_diffrn_measurement_device_type 'STOE Stadi P'
_diffrn_radiation_monochromator Ge-111
_diffrn_radiation_polarisn_ratio 0
_diffrn_radiation_probe x-ray
_diffrn_radiation_type 'Cu K\a1'
_diffrn_radiation_wavelength 1.540596
_diffrn_reflns_number 681
_diffrn_reflns_theta_max 66.99
_diffrn_source 'sealed X-ray tube'
_exptl_absorpt_coefficient_mu 3.545
_exptl_absorpt_correction_type sphere
_exptl_absorpt_process_details '(A. Cohelo, TOPAS_Academic, Version 4.1)'
_exptl_crystal_colour colourless
_exptl_crystal_density_diffrn 1.465
_exptl_crystal_description microcrystalline
_exptl_crystal_F_000 1632
_exptl_crystal_recrystallization_method 'from DMSO/CH3CN '
_pd_calc_method 'Rietveld Refinement'
_pd_char_colour colourless
_pd_char_particle_morphology powder
_pd_meas_number_of_points 6500
_pd_proc_number_of_points 6500
_refine_ls_goodness_of_fit_all 1.194
_refine_ls_matrix_type full
_refine_ls_number_constraints 90
_refine_ls_number_parameters 95
_refine_ls_number_restraints 0
_refine_ls_R_factor_gt 0.03296
_refine_ls_R_I_factor 0.995
_refine_ls_shift/su_max 0.00
_refine_ls_shift/su_mean 0.00
_refine_ls_wR_factor_ref 0.04483
_reflns_d_resolution_high 8.799
_reflns_d_resolution_low 1.424
_reflns_limit_h_max 7
_reflns_limit_h_min 0
_reflns_limit_k_max 7
_reflns_limit_k_min 0
_reflns_limit_l_max 21
_reflns_limit_l_min 0
_reflns_number_total 681
_cod_data_source_file c4dt00544a2.cif
_cod_data_source_block '[N(CH3)4]2(P3O9H)'
_cod_depositor_comments 'Adding full bibliography for 7030864.cif.'
_cod_original_cell_volume 3501.695(81)
_cod_database_code 7030864
_solution_special_details
; 
The powder X-ray diffraction pattern of (TMA)2HP3O9 was recorded at
298 K on a STOE Stadi P powder diffractometer (STOE, Darmstadt,
Germany) in Debye Scherrer geometry (capillary inner diameter: 0.48mm)
by using Ge(111)-monochromated CuKa1 radiation (154.0596 pm) and a
position-sensitive detector.

Extraction of the peak positions and pattern indexing and Rietveld
refinement were carried out by using the TOPAS package (version 4.1,
Coelho Software, Brisbane, Australia, 2007). Indexing was performed
using the SVD method. Structure solution was done with parallel
tempering by using the program FOX (version 1.9.8, V. Favre-Nicolin,
J. Rohlicek, M. Husak, Grenoble, 2011) where the molecules were
restrained in different ways: Cyclic phosphate units with the
"flexibility model automatic from restraints, strict" and
tetramethylammonium (TMA) units with the "flexibility model rigid
bodies". The molecules chosen reflect the prior knowledge due to NMR
experiments. Rietveld refinement of the final structure model was
realized by applying the fundamental parameter approach implemented in
TOPAS (direct convolution of source emission profiles, axial
instrument contributions, and crystallite size and micro-strain
effects, using the rigid bodies for both TMA units as well as the
riding model for H97). All 24 N-C-H bonding angles of the TMA cation
were constrained to 108.4 deg, reflecting averaged values of a neutron
diffraction refinement of a similar TMA salt in F. A. Cotton et al.,
J. Am. Chem. Soc., 1984, 106, 117-120. The 16 dihedral angles
N-C(H)(H) between methyl hydrogen atoms inside the TMA units were
constrained to 240 and 120 degree, respectively. The 24 C-H atomic
distances were constrained to 96 pm as suggested by Sheldrick (SHELXL
User Guide, http://shelx.uni-ac.gwdg.de/SHELX/shelxl_user_guide.pdf,
link accessed 27.04.2014). The position of H97 was constrained to the
centre of the straight line between O7 and O9' from a neigbouring
cyclotriphosphate unit. Moreover the 25 isotropic atomic displacement
parameters (temperature factors) for H-atoms were constrained to
1.5*Beq of the heavy atoms at which the respective H-atoms were
bound. For H97 a Beq of 0.75*(Beq(O7)+Beq(O9)) was used.  
;

loop_
_symmetry_equiv_pos_as_xyz
x,y,z
-x,1/2-y,1/2+z
1/2-x,1/2+y,-z
1/2+x,-y,1/2-z
-x,-y,-z
x,1/2+y,1/2-z
1/2+x,1/2-y,z
1/2-x,y,1/2+z

loop_
_atom_site_label
_atom_site_type_symbol
_atom_site_symmetry_multiplicity
_atom_site_Wyckoff_symbol
_atom_site_fract_x
_atom_site_fract_y
_atom_site_fract_z
_atom_site_occupancy
_atom_site_B_iso_or_equiv
P1 P 8 c 0.4381(6) 0.6822(6) 0.5977(2) 1 3.59(21)
P2 P 8 c 0.4308(6) 0.4835(6) 0.6601(2) 1 3.71(21)
P3 P 8 c 0.2123(7) 0.5225(6) 0.6021(2) 1 3.89(24)
O1 O 8 c 0.5019(10) 0.5669(11) 0.6251(3) 1 2.60(35)
O2 O 8 c 0.3110(11) 0.4376(9) 0.6298(3) 1 2.42(38)
O3 O 8 c 0.2935(12) 0.6418(11) 0.5941(4) 1 4.59(42)
O4 O 8 c 0.5103(11) 0.3734(11) 0.6622(3) 1 6.07(50)
O5 O 8 c 0.3841(10) 0.5485(10) 0.6985(3) 1 3.14(36)
O6 O 8 c 0.1877(9) 0.4639(10) 0.5607(4) 1 4.28(44)
O7 O 8 c 0.1055(12) 0.5605(9) 0.6324(3) 1 3.78(48)
O8 O 8 c 0.4928(9) 0.6930(10) 0.5558(3) 1 3.01(38)
O9 O 8 c 0.4347(10) 0.7847(11) 0.6289(3) 1 1.92(40)
H97 H 8 c 0.5201 0.8621 0.6306 1 4.27
N1 N 8 c 0.1677 0.7983 0.7515 1 3.12(34)
C11 C 8 c 0.0983 0.8764 0.7811 1 4.35(19)
C12 C 8 c 0.0859 0.7055 0.7285 1 4.35(19)
C13 C 8 c 0.2438 0.8672 0.7165 1 4.35(19)
C14 C 8 c 0.2658 0.7231 0.7761 1 4.35(19)
H111 H 8 c 0.1567 0.9343 0.7934 1 6.53
H112 H 8 c 0.0330 0.9172 0.7646 1 6.53
H113 H 8 c 0.0615 0.8271 0.8038 1 6.53
H121 H 8 c 0.1378 0.6622 0.7077 1 6.53
H122 H 8 c 0.0521 0.6508 0.7502 1 6.53
H123 H 8 c 0.0182 0.7475 0.7136 1 6.53
H131 H 8 c 0.1928 0.9335 0.7059 1 6.53
H132 H 8 c 0.3206 0.8970 0.7298 1 6.53
H133 H 8 c 0.2632 0.8119 0.6929 1 6.53
H141 H 8 c 0.3019 0.6653 0.7559 1 6.53
H142 H 8 c 0.3304 0.7770 0.7871 1 6.53
H143 H 8 c 0.2241 0.6820 0.8000 1 6.53
N2 N 8 c 0.7859 0.3966 0.5553 1 3.12(34)
C21 C 8 c 0.8075 0.3668 0.6010 1 4.35(19)
C22 C 8 c 0.6553 0.3647 0.5394 1 4.35(19)
C23 C 8 c 0.8010 0.5316 0.5426 1 4.35(19)
C24 C 8 c 0.8773 0.3317 0.5243 1 4.35(19)
H211 H 8 c 0.7271 0.3678 0.6160 1 6.53
H212 H 8 c 0.8450 0.2872 0.6024 1 6.53
H213 H 8 c 0.8639 0.4265 0.6133 1 6.53
H221 H 8 c 0.5951 0.4162 0.5542 1 6.53
H222 H 8 c 0.6520 0.3778 0.5082 1 6.53
H223 H 8 c 0.6394 0.2808 0.5463 1 6.53
H231 H 8 c 0.7280 0.5753 0.5531 1 6.53
H232 H 8 c 0.8773 0.5621 0.5560 1 6.53
H233 H 8 c 0.8067 0.5370 0.5110 1 6.53
H241 H 8 c 0.8677 0.2456 0.5284 1 6.53
H242 H 8 c 0.8564 0.3541 0.4946 1 6.53
H243 H 8 c 0.9624 0.3567 0.5314 1 6.53

loop_
_geom_angle_atom_site_label_1
_geom_angle_atom_site_label_2
_geom_angle_atom_site_label_3
_geom_angle
_geom_angle_site_symmetry_3
_geom_angle_publ_flag
O1 P1 O3 102.0(7) . yes
O1 P1 O8 110.8(7) . yes
O1 P1 O9 105.8(6) . yes
O3 P1 O8 110.8(7) . yes
O3 P1 O9 103.6(7) . yes
O8 P1 O9 122.0(8) . yes
O1 P2 O2 99.4(6) . yes
O1 P2 O4 103.7(7) . yes
O1 P2 O5 114.3(7) . yes
O2 P2 O4 102.0(7) . yes
O2 P2 O5 110.0(7) . yes
O4 P2 O5 124.2(7) . yes
O2 P3 O3 102.1(7) . yes
O2 P3 O6 108.0(7) . yes
O2 P3 O7 108.5(6) . yes
O3 P3 O6 109.5(7) . yes
O3 P3 O7 105.4(7) . yes
O6 P3 O7 121.6(7) . yes
P1 O1 P2 125.9(7) . yes
P2 O2 P3 127.1(7) . yes
P1 O3 P3 137.5(9) . yes
P3 O7 H97 135.00 7_465 no
P1 O9 H97 122.00 . no
C11 N1 C12 113.83 . yes
C11 N1 C13 113.73 . yes
C11 N1 C14 111.34 . yes
C12 N1 C13 108.06 . yes
C12 N1 C14 104.32 . yes
C13 N1 C14 104.76 . yes
C23 N2 C24 103.39 . yes
C21 N2 C24 112.83 . yes
C21 N2 C22 113.55 . yes
C21 N2 C23 116.32 . yes
C22 N2 C23 103.86 . yes
C22 N2 C24 105.73 . yes

loop_
_geom_bond_atom_site_label_1
_geom_bond_atom_site_label_2
_geom_bond_distance
_geom_bond_site_symmetry_2
_geom_bond_publ_flag
P1 O1 1.657(13) . yes
P1 O3 1.586(14) . yes
P1 O8 1.400(11) . yes
P1 O9 1.472(13) . yes
P2 O1 1.589(12) . yes
P2 O2 1.638(12) . yes
P2 O4 1.471(14) . yes
P2 O5 1.452(12) . yes
P3 O2 1.628(12) . yes
P3 O3 1.583(14) . yes
P3 O6 1.435(13) . yes
P3 O7 1.509(13) . yes
O7 H97 1.2400 7_465 no
O9 H97 1.2400 . no
N1 C11 1.4385 . no
N1 C12 1.5057 . no
N1 C13 1.5310 . no
N1 C14 1.5162 . no
N2 C24 1.5202 . no
N2 C23 1.5405 . no
N2 C21 1.4422 . no
N2 C22 1.4957 . no
